data_7154689
loop_
_publ_author_name
'Phani Babu Tiruveedhula, V. V. N.'
'Methuku, Kashi Reddy'
'Deschamps, Jeffrey R.'
'Cook, James M.'

_publ_section_title
;
 Synthesis of aza and carbocyclic \b-carbolines for the treatment of
 alcohol abuse. Regiospecific solution to the problem of 3,6-disubstituted
 \b- and aza-\b-carboline specificity.
;
_journal_issue 43
_journal_name_full 'Organic &amp; biomolecular chemistry'
_journal_page_first 10705
_journal_page_last 10715
_journal_paper_doi 10.1039/c5ob01572c
_journal_volume 13
_journal_year 2015
_chemical_formula_moiety 'C14 H14 N2 O'
_chemical_formula_sum 'C14 H14 N2 O'
_chemical_formula_weight 226.27
_chemical_name_systematic
; 
 ? 
;
_space_group_IT_number 4
_symmetry_cell_setting monoclinic
_symmetry_space_group_name_Hall 'P 2yb'
_symmetry_space_group_name_H-M 'P 1 21 1'
_atom_sites_solution_hydrogens geom
_atom_sites_solution_primary direct
_atom_sites_solution_secondary difmap
_audit_creation_method SHELXL-97
_audit_update_record
;
2014-12-22 deposited with the CCDC.
2015-09-03 downloaded from the CCDC.
;
_cell_angle_alpha 90.00
_cell_angle_beta 90.6870(10)
_cell_angle_gamma 90.00
_cell_formula_units_Z 6
_cell_length_a 9.1046(2)
_cell_length_b 10.2134(2)
_cell_length_c 19.7287(5)
_cell_measurement_reflns_used 5155
_cell_measurement_temperature 296(2)
_cell_measurement_theta_max 29.13
_cell_measurement_theta_min 2.47
_cell_volume 1834.42(7)
_computing_cell_refinement 'Bruker SMART v5.631 (Bruker, 2001)'
_computing_data_collection 'Bruker SMART v5.631 (Bruker, 2001)'
_computing_data_reduction
;
Bruker SAINT v6.45A (Bruker, 2002), Bruker XPREP v6.14 (Bruker, 2001)
;
_computing_molecular_graphics 'Bruker SHELXTL v6.14 (Bruker, 2000b)'
_computing_publication_material 'Bruker SHELXTL v6.14 (Bruker, 2000b)'
_computing_structure_refinement 'Bruker SHELXTL v6.14 (Bruker, 2000b)'
_computing_structure_solution 'Bruker SHELXTL v6.14 (Bruker, 2000b)'
_diffrn_ambient_temperature 296(2)
_diffrn_measured_fraction_theta_full 0.991
_diffrn_measured_fraction_theta_max 0.958
_diffrn_measurement_device_type 'Bruker SMART APEX II CCD'
_diffrn_measurement_method '\w scans'
_diffrn_radiation_monochromator graphite
_diffrn_radiation_source 'fine focus sealed tube'
_diffrn_radiation_type MoK\a
_diffrn_radiation_wavelength 0.71073
_diffrn_reflns_av_R_equivalents 0.0361
_diffrn_reflns_av_sigmaI/netI 0.0455
_diffrn_reflns_limit_h_max 12
_diffrn_reflns_limit_h_min -11
_diffrn_reflns_limit_k_max 7
_diffrn_reflns_limit_k_min -13
_diffrn_reflns_limit_l_max 26
_diffrn_reflns_limit_l_min -17
_diffrn_reflns_number 11850
_diffrn_reflns_theta_full 25.00
_diffrn_reflns_theta_max 29.15
_diffrn_reflns_theta_min 1.03
_exptl_absorpt_coefficient_mu 0.079
_exptl_absorpt_correction_T_max 0.9803
_exptl_absorpt_correction_T_min 0.9481
_exptl_absorpt_correction_type multi-scan
_exptl_absorpt_process_details 'SADABS v2.10 (Bruker, 2000c)'
_exptl_crystal_colour colourless
_exptl_crystal_density_diffrn 1.229
_exptl_crystal_density_method 'not measured'
_exptl_crystal_description block
_exptl_crystal_F_000 720
_exptl_crystal_size_max 0.682
_exptl_crystal_size_mid 0.479
_exptl_crystal_size_min 0.253
_refine_diff_density_max 0.185
_refine_diff_density_min -0.230
_refine_diff_density_rms 0.046
_refine_ls_abs_structure_details 'Flack H D (1983), Acta Cryst. A39, 876-881'
_refine_ls_abs_structure_Flack 0.8(8)
_refine_ls_extinction_method none
_refine_ls_goodness_of_fit_ref 0.959
_refine_ls_hydrogen_treatment mixed
_refine_ls_matrix_type full
_refine_ls_number_parameters 466
_refine_ls_number_reflns 6765
_refine_ls_number_restraints 1
_refine_ls_restrained_S_all 0.959
_refine_ls_R_factor_all 0.0421
_refine_ls_R_factor_gt 0.0367
_refine_ls_shift/su_max 0.000
_refine_ls_shift/su_mean 0.000
_refine_ls_structure_factor_coef Fsqd
_refine_ls_weighting_details 'calc w=1/[\s^2^(Fo^2^)+(0.0558P)^2^+0.0000P] where P=(Fo^2^+2Fc^2^)/3'
_refine_ls_weighting_scheme calc
_refine_ls_wR_factor_gt 0.0841
_refine_ls_wR_factor_ref 0.0931
_reflns_number_gt 5986
_reflns_number_total 6765
_reflns_threshold_expression I>2\s(I)
_cod_data_source_file c5ob01572c2.cif
_cod_data_source_block cook133
_cod_depositor_comments 'Adding full bibliography for 7154688--7154691.cif.'
_cod_original_sg_symbol_H-M 'P 21'
_cod_database_code 7154689

loop_
_symmetry_equiv_pos_as_xyz
'x, y, z'
'-x, y+1/2, -z'

loop_
_atom_site_label
_atom_site_type_symbol
_atom_site_fract_x
_atom_site_fract_y
_atom_site_fract_z
_atom_site_U_iso_or_equiv
_atom_site_adp_type
_atom_site_occupancy
_atom_site_symmetry_multiplicity
_atom_site_calc_flag
_atom_site_refinement_flags
N1 N 0.71000(14) 0.80957(14) 0.35154(7) 0.0214(3) Uani 1 1 d .
C2 C 0.59577(17) 0.72867(17) 0.36342(8) 0.0209(3) Uani 1 1 d .
H2A H 0.5934 0.6468 0.3428 0.025 Uiso 1 1 calc R
C3 C 0.48306(16) 0.76453(16) 0.40516(8) 0.0188(3) Uani 1 1 d .
N4 N 0.35918(15) 0.69654(15) 0.42531(7) 0.0231(3) Uani 1 1 d .
H4A H 0.3369 0.6175 0.4142 0.028 Uiso 1 1 calc R
C5 C 0.27784(17) 0.77794(18) 0.46636(8) 0.0221(3) Uani 1 1 d .
C6 C 0.14354(18) 0.7541(2) 0.49836(9) 0.0304(4) Uani 1 1 d .
H6A H 0.0950 0.6745 0.4934 0.037 Uiso 1 1 calc R
C7 C 0.08654(19) 0.8529(2) 0.53735(10) 0.0345(5) Uani 1 1 d .
H7A H -0.0029 0.8395 0.5586 0.041 Uiso 1 1 calc R
C8 C 0.1583(2) 0.9729(2) 0.54624(10) 0.0315(4) Uani 1 1 d .
H8A H 0.1164 1.0372 0.5732 0.038 Uiso 1 1 calc R
C9 C 0.29145(18) 0.99659(19) 0.51513(8) 0.0254(4) Uani 1 1 d .
H9A H 0.3397 1.0761 0.5210 0.030 Uiso 1 1 calc R
C10 C 0.35113(16) 0.89868(17) 0.47500(8) 0.0197(3) Uani 1 1 d .
C11 C 0.48467(16) 0.89009(16) 0.43579(8) 0.0179(3) Uani 1 1 d .
C12 C 0.60263(17) 0.97198(16) 0.42458(8) 0.0197(3) Uani 1 1 d .
H12A H 0.6088 1.0541 0.4448 0.024 Uiso 1 1 calc R
C13 C 0.71195(17) 0.92665(17) 0.38173(8) 0.0202(3) Uani 1 1 d .
O14 O 0.82658(12) 1.00926(13) 0.37246(6) 0.0269(3) Uani 1 1 d .
C15 C 0.93309(17) 0.98137(19) 0.31989(10) 0.0282(4) Uani 1 1 d .
H15A H 0.9611 0.8888 0.3218 0.034 Uiso 1 1 calc R
C16 C 0.8679(2) 1.0120(3) 0.25129(10) 0.0434(5) Uani 1 1 d .
H16A H 0.7823 0.9589 0.2437 0.065 Uiso 1 1 calc R
H16B H 0.9389 0.9939 0.2169 0.065 Uiso 1 1 calc R
H16C H 0.8410 1.1028 0.2494 0.065 Uiso 1 1 calc R
C17 C 1.0641(2) 1.0656(2) 0.33823(12) 0.0428(5) Uani 1 1 d .
H17A H 1.0997 1.0422 0.3826 0.064 Uiso 1 1 calc R
H17B H 1.0356 1.1561 0.3379 0.064 Uiso 1 1 calc R
H17C H 1.1404 1.0520 0.3058 0.064 Uiso 1 1 calc R
N1' N 0.21883(14) 0.51643(14) 0.32910(7) 0.0214(3) Uani 1 1 d .
C2' C 0.09654(17) 0.59039(17) 0.32452(8) 0.0213(3) Uani 1 1 d .
H2'A H 0.0833 0.6582 0.3553 0.026 Uiso 1 1 calc R
C3' C -0.00920(17) 0.56820(16) 0.27543(8) 0.0200(3) Uani 1 1 d .
N4' N -0.14056(15) 0.63222(15) 0.26180(8) 0.0257(3) Uani 1 1 d .
H4'A H -0.1738 0.6990 0.2833 0.031 Uiso 1 1 calc R
C5' C -0.20844(18) 0.57039(18) 0.20804(9) 0.0254(4) Uani 1 1 d .
C6' C -0.3450(2) 0.5973(2) 0.17747(10) 0.0350(4) Uani 1 1 d .
H6'A H -0.4037 0.6657 0.1924 0.042 Uiso 1 1 calc R
C7' C -0.3885(2) 0.5184(2) 0.12454(11) 0.0435(5) Uani 1 1 d .
H7'A H -0.4790 0.5338 0.1037 0.052 Uiso 1 1 calc R
C8' C -0.3016(3) 0.4160(2) 0.10091(12) 0.0474(6) Uani 1 1 d .
H8'A H -0.3347 0.3652 0.0647 0.057 Uiso 1 1 calc R
C9' C -0.1667(2) 0.3891(2) 0.13086(10) 0.0366(5) Uani 1 1 d .
H9'A H -0.1083 0.3212 0.1150 0.044 Uiso 1 1 calc R
C10' C -0.12045(19) 0.46618(18) 0.18534(9) 0.0249(4) Uani 1 1 d .
C11' C 0.00872(18) 0.46483(17) 0.22878(8) 0.0211(3) Uani 1 1 d .
C12' C 0.13452(18) 0.38886(17) 0.23355(9) 0.0243(4) Uani 1 1 d .
H12C H 0.1504 0.3195 0.2040 0.029 Uiso 1 1 calc R
C13' C 0.23577(18) 0.42004(17) 0.28405(9) 0.0232(3) Uani 1 1 d .
O14' O 0.36124(13) 0.34748(14) 0.28471(6) 0.0315(3) Uani 1 1 d .
C15' C 0.45432(17) 0.34788(18) 0.34478(9) 0.0276(4) Uani 1 1 d .
H15C H 0.4697 0.4381 0.3602 0.033 Uiso 1 1 calc R
C16' C 0.59859(19) 0.2901(2) 0.32257(11) 0.0393(5) Uani 1 1 d .
H16G H 0.6354 0.3392 0.2849 0.059 Uiso 1 1 calc R
H16H H 0.5839 0.2006 0.3092 0.059 Uiso 1 1 calc R
H16I H 0.6682 0.2936 0.3595 0.059 Uiso 1 1 calc R
C17' C 0.3819(2) 0.2695(2) 0.39988(10) 0.0332(4) Uani 1 1 d .
H17G H 0.2913 0.3107 0.4122 0.050 Uiso 1 1 calc R
H17H H 0.4460 0.2653 0.4388 0.050 Uiso 1 1 calc R
H17I H 0.3623 0.1825 0.3837 0.050 Uiso 1 1 calc R
N1" N 0.09717(15) 0.23936(15) -0.01425(7) 0.0251(3) Uani 1 1 d .
C2" C 0.05603(17) 0.11802(18) 0.00230(9) 0.0239(4) Uani 1 1 d .
H2"A H -0.0154 0.0757 -0.0237 0.029 Uiso 1 1 calc R
C3" C 0.11841(17) 0.05412(17) 0.05772(8) 0.0208(3) Uani 1 1 d .
N4" N 0.09623(15) -0.07023(15) 0.08289(7) 0.0244(3) Uani 1 1 d .
H4"A H 0.0359 -0.1273 0.0667 0.029 Uiso 1 1 calc R
C5" C 0.18752(17) -0.08751(17) 0.13866(8) 0.0219(3) Uani 1 1 d .
C6" C 0.20736(19) -0.19764(19) 0.17943(9) 0.0284(4) Uani 1 1 d .
H6"A H 0.1544 -0.2742 0.1717 0.034 Uiso 1 1 calc R
C7" C 0.30883(19) -0.1886(2) 0.23186(9) 0.0317(4) Uani 1 1 d .
H7"A H 0.3248 -0.2611 0.2595 0.038 Uiso 1 1 calc R
C8" C 0.38803(19) -0.0743(2) 0.24463(9) 0.0300(4) Uani 1 1 d .
H8"A H 0.4549 -0.0719 0.2806 0.036 Uiso 1 1 calc R
C9" C 0.36870(17) 0.03555(19) 0.20458(8) 0.0230(4) Uani 1 1 d .
H9"A H 0.4211 0.1120 0.2133 0.028 Uiso 1 1 calc R
C10" C 0.26795(16) 0.02847(17) 0.15049(8) 0.0197(3) Uani 1 1 d .
C11" C 0.22493(16) 0.11920(16) 0.09818(8) 0.0181(3) Uani 1 1 d .
C12" C 0.26902(17) 0.24451(17) 0.07957(8) 0.0212(3) Uani 1 1 d .
H12B H 0.3403 0.2898 0.1042 0.025 Uiso 1 1 calc R
C13" C 0.20228(18) 0.29863(17) 0.02293(9) 0.0226(3) Uani 1 1 d .
O14" O 0.24116(14) 0.42235(13) 0.00352(6) 0.0288(3) Uani 1 1 d .
C15" C 0.30670(19) 0.42956(19) -0.06353(9) 0.0281(4) Uani 1 1 d .
H15B H 0.2418 0.3867 -0.0967 0.034 Uiso 1 1 calc R
C16" C 0.4540(2) 0.3630(2) -0.06304(10) 0.0343(4) Uani 1 1 d .
H16D H 0.4435 0.2748 -0.0470 0.051 Uiso 1 1 calc R
H16E H 0.5204 0.4098 -0.0337 0.051 Uiso 1 1 calc R
H16F H 0.4923 0.3617 -0.1082 0.051 Uiso 1 1 calc R
C17" C 0.3176(3) 0.5724(2) -0.07986(13) 0.0496(6) Uani 1 1 d .
H17D H 0.2212 0.6105 -0.0802 0.074 Uiso 1 1 calc R
H17E H 0.3609 0.5831 -0.1236 0.074 Uiso 1 1 calc R
H17F H 0.3776 0.6152 -0.0462 0.074 Uiso 1 1 calc R

loop_
_atom_site_aniso_label
_atom_site_aniso_U_11
_atom_site_aniso_U_22
_atom_site_aniso_U_33
_atom_site_aniso_U_23
_atom_site_aniso_U_13
_atom_site_aniso_U_12
N1 0.0198(6) 0.0208(7) 0.0235(7) -0.0018(6) 0.0011(5) 0.0027(6)
C2 0.0232(7) 0.0174(8) 0.0221(8) -0.0013(7) -0.0021(6) 0.0019(6)
C3 0.0190(7) 0.0186(8) 0.0187(8) 0.0016(6) -0.0030(6) 0.0011(6)
N4 0.0231(7) 0.0191(7) 0.0271(8) -0.0015(6) 0.0004(6) -0.0028(6)
C5 0.0200(7) 0.0266(9) 0.0196(8) 0.0016(7) -0.0010(6) 0.0006(7)
C6 0.0219(8) 0.0369(11) 0.0325(10) 0.0029(9) 0.0015(7) -0.0056(8)
C7 0.0214(8) 0.0478(12) 0.0345(11) 0.0029(10) 0.0084(8) -0.0004(9)
C8 0.0287(9) 0.0386(11) 0.0274(10) -0.0040(9) 0.0058(7) 0.0074(8)
C9 0.0266(8) 0.0263(9) 0.0233(9) -0.0013(7) 0.0010(7) 0.0026(7)
C10 0.0169(7) 0.0252(9) 0.0170(8) 0.0011(7) -0.0018(6) 0.0009(6)
C11 0.0184(7) 0.0199(8) 0.0153(7) 0.0001(6) -0.0022(6) 0.0033(6)
C12 0.0232(7) 0.0164(7) 0.0195(8) -0.0031(6) -0.0001(6) 0.0006(6)
C13 0.0184(7) 0.0206(8) 0.0217(8) 0.0003(7) -0.0005(6) 0.0009(6)
O14 0.0223(6) 0.0265(6) 0.0321(7) -0.0076(6) 0.0099(5) -0.0058(5)
C15 0.0198(8) 0.0292(10) 0.0358(10) -0.0054(8) 0.0106(7) 0.0010(7)
C16 0.0386(10) 0.0546(14) 0.0373(11) 0.0044(11) 0.0118(9) 0.0005(10)
C17 0.0277(9) 0.0454(13) 0.0557(14) -0.0079(11) 0.0133(9) -0.0091(9)
N1' 0.0214(6) 0.0186(7) 0.0242(7) -0.0005(6) 0.0015(5) -0.0002(6)
C2' 0.0232(8) 0.0171(7) 0.0237(9) -0.0055(7) 0.0041(6) -0.0005(6)
C3' 0.0198(7) 0.0170(8) 0.0234(8) -0.0005(7) 0.0055(6) 0.0010(6)
N4' 0.0235(7) 0.0255(8) 0.0281(8) -0.0079(6) -0.0004(6) 0.0060(6)
C5' 0.0254(8) 0.0238(9) 0.0271(9) 0.0005(7) -0.0016(7) -0.0015(7)
C6' 0.0310(9) 0.0307(10) 0.0432(12) -0.0007(9) -0.0065(8) 0.0040(8)
C7' 0.0437(11) 0.0363(11) 0.0499(13) 0.0019(10) -0.0241(10) 0.0014(10)
C8' 0.0617(14) 0.0327(11) 0.0470(13) -0.0067(10) -0.0296(11) 0.0019(11)
C9' 0.0487(11) 0.0259(10) 0.0348(11) -0.0067(9) -0.0123(9) 0.0034(9)
C10' 0.0300(8) 0.0206(8) 0.0241(9) -0.0003(7) -0.0033(7) 0.0015(7)
C11' 0.0248(8) 0.0191(8) 0.0194(8) -0.0015(7) 0.0013(6) -0.0010(7)
C12' 0.0310(9) 0.0195(8) 0.0224(8) -0.0038(7) 0.0033(7) 0.0053(7)
C13' 0.0229(8) 0.0195(8) 0.0274(9) 0.0011(7) 0.0057(7) 0.0032(7)
O14' 0.0286(6) 0.0347(7) 0.0311(7) -0.0064(6) -0.0017(5) 0.0139(6)
C15' 0.0225(8) 0.0223(8) 0.0380(11) -0.0048(8) -0.0060(7) 0.0006(7)
C16' 0.0246(9) 0.0390(12) 0.0544(13) -0.0004(10) -0.0014(8) 0.0073(8)
C17' 0.0293(9) 0.0342(11) 0.0361(11) -0.0004(9) -0.0039(8) 0.0016(8)
N1" 0.0266(7) 0.0242(7) 0.0244(7) 0.0034(6) 0.0008(6) 0.0038(6)
C2" 0.0229(8) 0.0260(9) 0.0229(9) 0.0010(7) -0.0031(7) 0.0007(7)
C3" 0.0196(7) 0.0204(8) 0.0224(8) 0.0001(7) 0.0016(6) 0.0001(6)
N4" 0.0246(7) 0.0213(7) 0.0271(8) 0.0038(6) -0.0041(6) -0.0045(6)
C5" 0.0197(7) 0.0232(8) 0.0228(8) 0.0029(7) 0.0026(6) 0.0008(7)
C6" 0.0261(8) 0.0250(9) 0.0343(10) 0.0082(8) 0.0034(7) -0.0018(7)
C7" 0.0290(9) 0.0357(11) 0.0304(10) 0.0162(9) 0.0046(8) 0.0041(8)
C8" 0.0263(9) 0.0411(11) 0.0225(9) 0.0071(9) -0.0003(7) 0.0030(8)
C9" 0.0206(8) 0.0289(9) 0.0195(8) -0.0006(7) 0.0011(6) 0.0011(7)
C10" 0.0185(7) 0.0219(8) 0.0188(8) 0.0011(7) 0.0044(6) 0.0012(6)
C11" 0.0173(7) 0.0190(8) 0.0181(8) -0.0017(6) 0.0040(6) 0.0028(6)
C12" 0.0212(7) 0.0207(8) 0.0217(8) -0.0027(7) 0.0027(6) 0.0000(7)
C13" 0.0242(8) 0.0191(8) 0.0245(9) 0.0018(7) 0.0058(7) 0.0031(7)
O14" 0.0369(7) 0.0186(6) 0.0309(7) 0.0057(5) 0.0084(5) 0.0012(5)
C15" 0.0269(8) 0.0302(9) 0.0273(9) 0.0104(8) -0.0003(7) -0.0026(8)
C16" 0.0340(10) 0.0327(10) 0.0365(11) 0.0069(9) 0.0083(8) 0.0013(9)
C17" 0.0476(12) 0.0342(12) 0.0673(16) 0.0267(11) 0.0181(12) 0.0062(10)

loop_
_atom_type_symbol
_atom_type_description
_atom_type_scat_dispersion_real
_atom_type_scat_dispersion_imag
_atom_type_scat_source
C C 0.0033 0.0016 'International Tables Vol C Tables 4.2.6.8 and 6.1.1.4'
H H 0.0000 0.0000 'International Tables Vol C Tables 4.2.6.8 and 6.1.1.4'
N N 0.0061 0.0033 'International Tables Vol C Tables 4.2.6.8 and 6.1.1.4'
O O 0.0106 0.0060 'International Tables Vol C Tables 4.2.6.8 and 6.1.1.4'

loop_
_geom_angle_atom_site_label_1
_geom_angle_atom_site_label_2
_geom_angle_atom_site_label_3
_geom_angle
C13 N1 C2 118.44(13)
N1 C2 C3 121.55(15)
N1 C2 H2A 119.2
C3 C2 H2A 119.2
C2 C3 N4 130.88(15)
C2 C3 C11 119.54(15)
N4 C3 C11 109.58(13)
C5 N4 C3 108.07(14)
C5 N4 H4A 126.0
C3 N4 H4A 126.0
N4 C5 C6 129.41(17)
N4 C5 C10 109.91(13)
C6 C5 C10 120.67(17)
C7 C6 C5 117.46(18)
C7 C6 H6A 121.3
C5 C6 H6A 121.3
C6 C7 C8 122.30(17)
C6 C7 H7A 118.9
C8 C7 H7A 118.9
C9 C8 C7 120.48(18)
C9 C8 H8A 119.8
C7 C8 H8A 119.8
C8 C9 C10 118.43(17)
C8 C9 H9A 120.8
C10 C9 H9A 120.8
C9 C10 C5 120.65(15)
C9 C10 C11 133.05(16)
C5 C10 C11 106.30(14)
C12 C11 C3 118.93(14)
C12 C11 C10 134.96(15)
C3 C11 C10 106.10(14)
C11 C12 C13 117.30(15)
C11 C12 H12A 121.4
C13 C12 H12A 121.4
N1 C13 O14 120.19(14)
N1 C13 C12 124.22(15)
O14 C13 C12 115.58(15)
C13 O14 C15 119.63(13)
O14 C15 C16 109.94(14)
O14 C15 C17 104.40(15)
C16 C15 C17 113.50(18)
O14 C15 H15A 109.6
C16 C15 H15A 109.6
C17 C15 H15A 109.6
C15 C16 H16A 109.5
C15 C16 H16B 109.5
H16A C16 H16B 109.5
C15 C16 H16C 109.5
H16A C16 H16C 109.5
H16B C16 H16C 109.5
C15 C17 H17A 109.5
C15 C17 H17B 109.5
H17A C17 H17B 109.5
C15 C17 H17C 109.5
H17A C17 H17C 109.5
H17B C17 H17C 109.5
C13' N1' C2' 118.04(14)
N1' C2' C3' 121.70(15)
N1' C2' H2'A 119.2
C3' C2' H2'A 119.2
C2' C3' N4' 130.80(15)
C2' C3' C11' 119.78(14)
N4' C3' C11' 109.41(14)
C5' N4' C3' 108.17(14)
C5' N4' H4'A 125.9
C3' N4' H4'A 125.9
N4' C5' C6' 129.03(17)
N4' C5' C10' 109.90(14)
C6' C5' C10' 121.06(17)
C7' C6' C5' 117.25(19)
C7' C6' H6'A 121.4
C5' C6' H6'A 121.4
C6' C7' C8' 122.32(19)
C6' C7' H7'A 118.8
C8' C7' H7'A 118.8
C9' C8' C7' 120.7(2)
C9' C8' H8'A 119.7
C7' C8' H8'A 119.7
C8' C9' C10' 118.38(19)
C8' C9' H9'A 120.8
C10' C9' H9'A 120.8
C9' C10' C5' 120.31(16)
C9' C10' C11' 133.41(17)
C5' C10' C11' 106.28(15)
C12' C11' C3' 118.46(15)
C12' C11' C10' 135.30(16)
C3' C11' C10' 106.24(14)
C11' C12' C13' 117.52(15)
C11' C12' H12C 121.2
C13' C12' H12C 121.2
N1' C13' O14' 119.87(15)
N1' C13' C12' 124.48(15)
O14' C13' C12' 115.62(15)
C13' O14' C15' 119.27(13)
O14' C15' C17' 109.36(14)
O14' C15' C16' 105.31(15)
C17' C15' C16' 113.01(16)
O14' C15' H15C 109.7
C17' C15' H15C 109.7
C16' C15' H15C 109.7
C15' C16' H16G 109.5
C15' C16' H16H 109.5
H16G C16' H16H 109.5
C15' C16' H16I 109.5
H16G C16' H16I 109.5
H16H C16' H16I 109.5
C15' C17' H17G 109.5
C15' C17' H17H 109.5
H17G C17' H17H 109.5
C15' C17' H17I 109.5
H17G C17' H17I 109.5
H17H C17' H17I 109.5
C2" N1" C13" 118.98(15)
N1" C2" C3" 120.99(16)
N1" C2" H2"A 119.5
C3" C2" H2"A 119.5
N4" C3" C2" 130.97(16)
N4" C3" C11" 109.39(14)
C2" C3" C11" 119.64(15)
C3" N4" C5" 108.35(14)
C3" N4" H4"A 125.8
C5" N4" H4"A 125.8
N4" C5" C6" 129.43(16)
N4" C5" C10" 109.30(15)
C6" C5" C10" 121.26(15)
C7" C6" C5" 117.33(17)
C7" C6" H6"A 121.3
C5" C6" H6"A 121.3
C6" C7" C8" 122.09(17)
C6" C7" H7"A 119.0
C8" C7" H7"A 119.0
C9" C8" C7" 120.97(16)
C9" C8" H8"A 119.5
C7" C8" H8"A 119.5
C8" C9" C10" 118.12(17)
C8" C9" H9"A 120.9
C10" C9" H9"A 120.9
C9" C10" C5" 120.22(16)
C9" C10" C11" 133.14(16)
C5" C10" C11" 106.62(14)
C12" C11" C3" 118.77(15)
C12" C11" C10" 134.82(15)
C3" C11" C10" 106.33(14)
C13" C12" C11" 117.12(15)
C13" C12" H12B 121.4
C11" C12" H12B 121.4
N1" C13" O14" 116.64(15)
N1" C13" C12" 124.42(16)
O14" C13" C12" 118.91(15)
C13" O14" C15" 114.22(14)
O14" C15" C17" 105.84(17)
O14" C15" C16" 110.22(15)
C17" C15" C16" 112.37(16)
O14" C15" H15B 109.4
C17" C15" H15B 109.4
C16" C15" H15B 109.4
C15" C16" H16D 109.5
C15" C16" H16E 109.5
H16D C16" H16E 109.5
C15" C16" H16F 109.5
H16D C16" H16F 109.5
H16E C16" H16F 109.5
C15" C17" H17D 109.5
C15" C17" H17E 109.5
H17D C17" H17E 109.5
C15" C17" H17F 109.5
H17D C17" H17F 109.5
H17E C17" H17F 109.5

loop_
_geom_bond_atom_site_label_1
_geom_bond_atom_site_label_2
_geom_bond_distance
N1 C13 1.336(2)
N1 C2 1.351(2)
C2 C3 1.373(2)
C2 H2A 0.9300
C3 N4 1.387(2)
C3 C11 1.418(2)
N4 C5 1.382(2)
N4 H4A 0.8600
C5 C6 1.404(2)
C5 C10 1.411(2)
C6 C7 1.374(3)
C6 H6A 0.9300
C7 C8 1.399(3)
C7 H7A 0.9300
C8 C9 1.387(2)
C8 H8A 0.9300
C9 C10 1.390(2)
C9 H9A 0.9300
C10 C11 1.452(2)
C11 C12 1.381(2)
C12 C13 1.393(2)
C12 H12A 0.9300
C13 O14 1.356(2)
O14 C15 1.456(2)
C15 C16 1.504(3)
C15 C17 1.511(3)
C15 H15A 0.9800
C16 H16A 0.9600
C16 H16B 0.9600
C16 H16C 0.9600
C17 H17A 0.9600
C17 H17B 0.9600
C17 H17C 0.9600
N1' C13' 1.336(2)
N1' C2' 1.348(2)
C2' C3' 1.376(2)
C2' H2'A 0.9300
C3' N4' 1.387(2)
C3' C11' 1.411(2)
N4' C5' 1.375(2)
N4' H4'A 0.8600
C5' C6' 1.403(2)
C5' C10' 1.408(2)
C6' C7' 1.374(3)
C6' H6'A 0.9300
C7' C8' 1.395(3)
C7' H7'A 0.9300
C8' C9' 1.385(3)
C8' H8'A 0.9300
C9' C10' 1.393(3)
C9' H9'A 0.9300
C10' C11' 1.447(2)
C11' C12' 1.386(2)
C12' C13' 1.386(2)
C12' H12C 0.9300
C13' O14' 1.3616(19)
O14' C15' 1.449(2)
C15' C17' 1.509(3)
C15' C16' 1.510(2)
C15' H15C 0.9800
C16' H16G 0.9600
C16' H16H 0.9600
C16' H16I 0.9600
C17' H17G 0.9600
C17' H17H 0.9600
C17' H17I 0.9600
N1" C2" 1.336(2)
N1" C13" 1.343(2)
C2" C3" 1.389(2)
C2" H2"A 0.9300
C3" N4" 1.379(2)
C3" C11" 1.414(2)
N4" C5" 1.382(2)
N4" H4"A 0.8600
C5" C6" 1.393(2)
C5" C10" 1.411(2)
C6" C7" 1.382(3)
C6" H6"A 0.9300
C7" C8" 1.393(3)
C7" H7"A 0.9300
C8" C9" 1.382(3)
C8" H8"A 0.9300
C9" C10" 1.401(2)
C9" H9"A 0.9300
C10" C11" 1.438(2)
C11" C12" 1.392(2)
C12" C13" 1.381(2)
C12" H12B 0.9300
C13" O14" 1.368(2)
O14" C15" 1.460(2)
C15" C17" 1.498(3)
C15" C16" 1.504(3)
C15" H15B 0.9800
C16" H16D 0.9600
C16" H16E 0.9600
C16" H16F 0.9600
C17" H17D 0.9600
C17" H17E 0.9600
C17" H17F 0.9600

loop_
_geom_hbond_atom_site_label_D
_geom_hbond_atom_site_label_H
_geom_hbond_atom_site_label_A
_geom_hbond_distance_DH
_geom_hbond_distance_HA
_geom_hbond_distance_DA
_geom_hbond_angle_DHA
_geom_hbond_site_symmetry_A
N4" H4"A N1" 0.86 2.09 2.943(2) 172.0 2_545
N4' H4'A N1 0.86 2.06 2.8852(19) 160.6 1_455
N4 H4A N1' 0.86 2.24 2.926(2) 137.3 .

loop_
_geom_torsion_atom_site_label_1
_geom_torsion_atom_site_label_2
_geom_torsion_atom_site_label_3
_geom_torsion_atom_site_label_4
_geom_torsion
C13 N1 C2 C3 0.3(2)
N1 C2 C3 N4 -178.21(15)
N1 C2 C3 C11 1.1(2)
C2 C3 N4 C5 -178.41(16)
C11 C3 N4 C5 2.26(18)
C3 N4 C5 C6 179.29(18)
C3 N4 C5 C10 -1.88(18)
N4 C5 C6 C7 179.42(17)
C10 C5 C6 C7 0.7(3)
C5 C6 C7 C8 -0.7(3)
C6 C7 C8 C9 0.3(3)
C7 C8 C9 C10 0.2(3)
C8 C9 C10 C5 -0.2(2)
C8 C9 C10 C11 179.84(17)
N4 C5 C10 C9 -179.22(14)
C6 C5 C10 C9 -0.3(2)
N4 C5 C10 C11 0.78(18)
C6 C5 C10 C11 179.73(15)
C2 C3 C11 C12 -2.1(2)
N4 C3 C11 C12 177.30(14)
C2 C3 C11 C10 178.83(14)
N4 C3 C11 C10 -1.75(17)
C9 C10 C11 C12 1.8(3)
C5 C10 C11 C12 -178.24(17)
C9 C10 C11 C3 -179.41(17)
C5 C10 C11 C3 0.59(17)
C3 C11 C12 C13 1.8(2)
C10 C11 C12 C13 -179.48(17)
C2 N1 C13 O14 178.30(14)
C2 N1 C13 C12 -0.6(2)
C11 C12 C13 N1 -0.5(2)
C11 C12 C13 O14 -179.42(14)
N1 C13 O14 C15 11.7(2)
C12 C13 O14 C15 -169.35(15)
C13 O14 C15 C16 74.8(2)
C13 O14 C15 C17 -163.09(16)
C13' N1' C2' C3' 0.3(2)
N1' C2' C3' N4' -179.58(16)
N1' C2' C3' C11' 0.7(2)
C2' C3' N4' C5' -178.74(17)
C11' C3' N4' C5' 1.05(19)
C3' N4' C5' C6' 177.92(18)
C3' N4' C5' C10' -0.90(19)
N4' C5' C6' C7' -179.02(19)
C10' C5' C6' C7' -0.3(3)
C5' C6' C7' C8' -0.6(3)
C6' C7' C8' C9' 0.5(4)
C7' C8' C9' C10' 0.4(3)
C8' C9' C10' C5' -1.3(3)
C8' C9' C10' C11' 178.4(2)
N4' C5' C10' C9' -179.80(17)
C6' C5' C10' C9' 1.3(3)
N4' C5' C10' C11' 0.40(19)
C6' C5' C10' C11' -178.53(17)
C2' C3' C11' C12' -0.6(2)
N4' C3' C11' C12' 179.55(15)
C2' C3' C11' C10' 179.03(15)
N4' C3' C11' C10' -0.78(18)
C9' C10' C11' C12' 0.1(4)
C5' C10' C11' C12' 179.82(19)
C9' C10' C11' C3' -179.5(2)
C5' C10' C11' C3' 0.23(18)
C3' C11' C12' C13' -0.3(2)
C10' C11' C12' C13' -179.86(19)
C2' N1' C13' O14' 176.57(15)
C2' N1' C13' C12' -1.4(2)
C11' C12' C13' N1' 1.4(3)
C11' C12' C13' O14' -176.66(15)
N1' C13' O14' C15' 18.2(2)
C12' C13' O14' C15' -163.61(15)
C13' O14' C15' C17' 73.0(2)
C13' O14' C15' C16' -165.26(16)
C13" N1" C2" C3" 1.1(2)
N1" C2" C3" N4" -178.13(16)
N1" C2" C3" C11" 1.3(2)
C2" C3" N4" C5" 178.94(17)
C11" C3" N4" C5" -0.54(18)
C3" N4" C5" C6" -177.85(17)
C3" N4" C5" C10" 1.14(18)
N4" C5" C6" C7" 178.92(16)
C10" C5" C6" C7" 0.0(2)
C5" C6" C7" C8" 0.6(3)
C6" C7" C8" C9" -0.4(3)
C7" C8" C9" C10" -0.4(3)
C8" C9" C10" C5" 1.1(2)
C8" C9" C10" C11" -177.24(16)
N4" C5" C10" C9" -179.99(14)
C6" C5" C10" C9" -0.9(2)
N4" C5" C10" C11" -1.27(17)
C6" C5" C10" C11" 177.82(15)
N4" C3" C11" C12" 176.95(14)
C2" C3" C11" C12" -2.6(2)
N4" C3" C11" C10" -0.24(17)
C2" C3" C11" C10" -179.79(14)
C9" C10" C11" C12" 2.9(3)
C5" C10" C11" C12" -175.61(17)
C9" C10" C11" C3" 179.39(16)
C5" C10" C11" C3" 0.91(17)
C3" C11" C12" C13" 1.5(2)
C10" C11" C12" C13" 177.65(16)
C2" N1" C13" O14" 179.49(14)
C2" N1" C13" C12" -2.4(2)
C11" C12" C13" N1" 1.1(2)
C11" C12" C13" O14" 179.12(14)
N1" C13" O14" C15" -63.80(19)
C12" C13" O14" C15" 117.98(16)
C13" O14" C15" C17" 170.77(16)
C13" O14" C15" C16" -67.5(2)
